data_2005891
loop_
_publ_author_name
'Bachechi, F.'
'Flieger, M.'
'Sinibaldi, M.'

_publ_section_title
;
 Complex of a Lisuride Derivative and (<i>S</i>)-Naproxen
;
_journal_issue 1
_journal_name_full 'Acta Crystallographica Section C'
_journal_page_first 136
_journal_page_last 140
_journal_paper_doi 10.1107/S0108270196009870
_journal_volume 53
_journal_year 1997
_chemical_formula_iupac 'C23 H31 N4 O1  +,  C14 H13 O3  -, C14 H14 O3, C3 H8 O1, H2 O1'
_chemical_formula_moiety '(C23 H31 N4 O1 ) +, ( C14 H13 O3 ) -, C14 H14 O3, C3 H8 O1, H2 O1'
_chemical_formula_sum 'C54 H68 N4 O9'
_chemical_formula_weight 917.16
_chemical_name_systematic
;
(+)-1-allyl-N'-(5R,8S)[9,10-didehydro-6-methylergolin-8-yl]-N,N-diethylurea
(+)(S)-2-(6-methoxy-2-naphthyl)propionic acid
;
_symmetry_cell_setting monoclinic
_symmetry_space_group_name_H-M 'P 1 21 1'
_atom_type_scat_source 'IntTabIV Tables 2.2A, 2.2C and 2.3.1)'
_cell_angle_alpha 90.
_cell_angle_beta 101.78(1)
_cell_angle_gamma 90.
_cell_formula_units_Z 2
_cell_length_a 12.688(2)
_cell_length_b 11.894(4)
_cell_length_c 16.876(2)
_cell_measurement_reflns_used 15
_cell_measurement_temperature 295
_cell_measurement_theta_max 40.0
_cell_measurement_theta_min 30.0
_cell_volume 2493.1(10)
_computing_cell_refinement 'MSC/AFC Diffractometer Control Software'
_computing_data_collection
;
MSC/AFC Diffractometer Control Software
(Molecular Structure Corporation, 1988)
;
_computing_data_reduction 'TEXSAN (Molecular Structure Corporation, 1985)'
_computing_molecular_graphics TEXSAN
_computing_structure_refinement 'CAOS (Cerrini & Spagna, 1977)'
_computing_structure_solution TEXSAN
_diffrn_ambient_temperature 298
_diffrn_measurement_device 'Rigaku AFC-5R'
_diffrn_measurement_method 'profile data from \w-2\q'
_diffrn_radiation_monochromator 'equatorial mounted graphite'
_diffrn_radiation_source 'Rigaku AFC-5R diffractometer on a 12KW Rotating Anode Generator'
_diffrn_radiation_type CuK\a
_diffrn_radiation_wavelength 1.54178
_diffrn_reflns_av_R_equivalents 0.0254
_diffrn_reflns_limit_h_max 14
_diffrn_reflns_limit_h_min 0
_diffrn_reflns_limit_k_max 13
_diffrn_reflns_limit_k_min 0
_diffrn_reflns_limit_l_max 18
_diffrn_reflns_limit_l_min -18
_diffrn_reflns_number 4295
_diffrn_reflns_theta_max 60.0
_diffrn_reflns_theta_min 2.5
_diffrn_standards_decay_% none
_diffrn_standards_interval_count 97
_diffrn_standards_number 3
_exptl_absorpt_coefficient_mu 0.668
_exptl_absorpt_correction_type none
_exptl_crystal_colour colourless
_exptl_crystal_density_diffrn 1.222
_exptl_crystal_density_method 'not measured'
_exptl_crystal_description prism
_exptl_crystal_F_000 984.0
_exptl_crystal_size_max 0.8
_exptl_crystal_size_mid 0.2
_exptl_crystal_size_min 0.1
_refine_diff_density_max 1.4
_refine_diff_density_min -1.65
_refine_ls_extinction_method none
_refine_ls_goodness_of_fit_obs 2.030
_refine_ls_hydrogen_treatment 'H atoms riding'
_refine_ls_matrix_type full
_refine_ls_number_parameters 603
_refine_ls_number_reflns 3350
_refine_ls_R_factor_obs 0.0490
_refine_ls_shift/esd_max 0.05
_refine_ls_structure_factor_coef F
_refine_ls_weighting_scheme 'sigma; w = 1/[\s^2^(F~o~)]'
_refine_ls_wR_factor_obs 0.0566
_reflns_number_observed 3350
_reflns_number_total 3930
_reflns_observed_criterion I>3\s(I)
_cod_data_source_file na1243.cif
_cod_data_source_block Bachechi
_cod_depositor_comments
;
 Marking attached hydrogen atoms.

 Antanas Vaitkus,
 2017-03-24
;
_cod_original_cell_volume 2493.0(10)
_cod_original_sg_symbol_H-M 'P 21'
_cod_database_code 2005891

loop_
_atom_site_aniso_label
_atom_site_aniso_U_11
_atom_site_aniso_U_22
_atom_site_aniso_U_33
_atom_site_aniso_U_12
_atom_site_aniso_U_13
_atom_site_aniso_U_23
O(1) 0.075(2) 0.041(2) 0.067(2) -0.004(2) 0.024(2) 0.006(2)
N(1) 0.054(2) 0.048(2) 0.057(3) -0.002(2) 0.018(2) 0.008(2)
N(2) 0.056(3) 0.041(2) 0.064(3) 0.006(2) 0.027(2) 0.005(2)
N(3) 0.060(3) 0.051(3) 0.078(3) -0.012(2) 0.030(2) 0.002(2)
N(6) 0.051(2) 0.049(2) 0.041(2) -0.008(2) 0.012(2) 0.002(2)
C(2) 0.054(3) 0.042(3) 0.062(3) -0.003(2) 0.015(2) -0.001(3)
C(3) 0.046(3) 0.047(3) 0.049(3) -0.001(2) 0.016(2) 0.000(2)
C(4) 0.052(3) 0.050(3) 0.050(3) -0.006(3) 0.015(2) -0.007(2)
C(5) 0.041(2) 0.053(3) 0.051(3) 0.005(2) 0.017(2) 0.004(2)
C(7) 0.047(3) 0.065(3) 0.059(3) 0.009(3) 0.014(2) 0.022(3)
C(8) 0.053(3) 0.047(3) 0.057(3) 0.001(2) 0.023(2) 0.007(2)
C(9) 0.049(3) 0.045(3) 0.055(3) 0.002(2) 0.024(2) -0.001(2)
C(10) 0.039(2) 0.039(3) 0.049(3) 0.002(2) 0.016(2) -0.002(2)
C(11) 0.039(2) 0.045(3) 0.045(3) 0.004(2) 0.013(2) 0.001(2)
C(12) 0.055(3) 0.045(3) 0.058(3) -0.008(2) 0.017(2) -0.002(3)
C(13) 0.057(3) 0.065(4) 0.046(3) -0.003(3) 0.010(2) -0.003(3)
C(14) 0.052(3) 0.057(3) 0.051(3) 0.008(3) 0.015(2) 0.008(3)
C(15) 0.043(3) 0.046(3) 0.048(3) 0.004(2) 0.012(2) 0.002(2)
C(16) 0.041(2) 0.038(3) 0.053(3) -0.004(2) 0.014(2) 0.002(2)
C(17) 0.059(3) 0.054(3) 0.064(3) -0.008(3) 0.016(3) 0.018(3)
C(18) 0.062(3) 0.081(4) 0.070(4) -0.005(3) 0.021(3) 0.016(3)
C(19) 0.061(4) 0.084(5) 0.130(6) -0.001(4) 0.035(4) 0.009(5)
C(20) 0.066(3) 0.087(5) 0.049(3) -0.015(3) 0.007(3) -0.003(3)
C(21) 0.057(3) 0.053(3) 0.042(3) -0.006(3) 0.014(2) 0.001(2)
C(22) 0.080(4) 0.075(4) 0.096(5) -0.016(4) 0.037(4) -0.003(4)
C(23) 0.130(6) 0.090(6) 0.124(6) -0.057(5) 0.018(5) -0.006(5)
C(24) 0.058(3) 0.060(4) 0.101(5) -0.004(3) 0.031(3) -0.015(3)
C(25) 0.101(5) 0.094(5) 0.112(6) -0.014(4) 0.051(4) -0.031(5)
C(31) 0.067(4) 0.079(4) 0.069(4) -0.002(3) 0.005(3) -0.014(3)
O(32) 0.077(2) 0.079(3) 0.055(2) -0.011(2) 0.018(2) -0.008(2)
C(33) 0.044(3) 0.071(4) 0.060(3) 0.000(3) 0.017(2) -0.009(3)
C(34) 0.053(3) 0.057(3) 0.057(3) -0.003(3) 0.019(3) -0.010(3)
C(35) 0.042(3) 0.056(3) 0.072(4) 0.002(3) 0.016(2) -0.002(3)
C(36) 0.070(4) 0.055(4) 0.068(4) -0.004(3) 0.014(3) -0.001(3)
C(37) 0.074(4) 0.055(4) 0.074(4) 0.000(3) 0.016(3) 0.008(3)
C(38) 0.052(3) 0.068(4) 0.070(4) 0.002(3) 0.009(3) -0.002(3)
C(39) 0.057(3) 0.059(4) 0.063(3) -0.001(3) 0.010(3) -0.006(3)
C(40) 0.040(3) 0.056(3) 0.060(3) 0.001(2) 0.010(2) -0.009(3)
C(41) 0.057(3) 0.051(3) 0.068(4) -0.008(3) 0.018(3) -0.003(3)
C(42) 0.057(3) 0.059(3) 0.066(4) -0.012(3) 0.022(3) -0.003(3)
C(43) 0.064(3) 0.092(5) 0.060(4) 0.003(3) 0.006(3) 0.006(3)
C(44) 0.082(4) 0.105(6) 0.082(5) 0.003(4) -0.002(4) 0.015(4)
C(45) 0.078(4) 0.082(5) 0.051(3) 0.002(4) 0.007(3) 0.007(3)
O(46) 0.096(3) 0.134(5) 0.112(4) 0.010(3) 0.017(3) 0.067(4)
O(47) 0.076(3) 0.084(3) 0.091(3) 0.018(3) 0.017(2) 0.019(3)
C(51) 0.146(7) 0.148(8) 0.075(5) -0.067(6) 0.059(5) -0.032(5)
O(52) 0.095(3) 0.097(3) 0.060(2) -0.016(3) 0.014(2) -0.011(2)
C(53) 0.070(4) 0.054(3) 0.062(3) 0.002(3) 0.011(3) 0.001(3)
C(54) 0.059(3) 0.049(3) 0.062(3) 0.003(3) 0.017(3) 0.008(3)
C(55) 0.053(3) 0.040(3) 0.058(3) 0.002(2) 0.015(2) 0.003(2)
C(56) 0.049(3) 0.062(3) 0.061(3) -0.005(3) 0.016(2) 0.001(3)
C(57) 0.053(3) 0.048(3) 0.062(3) 0.001(3) 0.012(2) 0.002(3)
C(58) 0.048(3) 0.040(3) 0.056(3) 0.012(2) 0.017(2) 0.006(2)
C(59) 0.048(3) 0.053(3) 0.070(4) 0.010(3) 0.021(3) 0.006(3)
C(60) 0.043(3) 0.051(3) 0.070(3) 0.008(2) 0.013(2) 0.004(3)
C(61) 0.050(3) 0.066(4) 0.079(4) 0.000(3) 0.012(3) 0.003(3)
C(62) 0.054(3) 0.079(4) 0.068(4) -0.006(3) 0.003(3) 0.002(3)
C(63) 0.053(3) 0.047(3) 0.065(3) 0.006(3) 0.020(2) 0.009(3)
C(64) 0.086(4) 0.077(4) 0.067(4) 0.039(4) 0.024(3) 0.001(3)
C(65) 0.061(3) 0.045(3) 0.051(3) 0.008(3) 0.025(2) 0.002(3)
O(66) 0.080(3) 0.050(2) 0.084(3) -0.010(2) 0.021(2) -0.008(2)
O(67) 0.050(2) 0.048(2) 0.076(2) 0.009(2) 0.018(2) 0.013(2)
C(71) 0.099(5) 0.070(5) 0.075(4) -0.001(4) 0.027(4) -0.003(3)
C(72) 0.115(5) 0.087(5) 0.070(4) 0.002(4) 0.026(4) -0.003(4)
C(73) 0.117(6) 0.112(6) 0.096(5) -0.028(5) 0.043(5) -0.021(5)
O(74) 0.086(3) 0.065(3) 0.091(3) -0.001(2) 0.035(2) 0.001(2)
O(80) 0.139(4) 0.053(2) 0.091(3) 0.020(3) 0.046(3) -0.002(2)

loop_
_atom_site_label
_atom_site_fract_x
_atom_site_fract_y
_atom_site_fract_z
_atom_site_B_iso_or_equiv
_atom_site_attached_hydrogens
O(1) 0.4536(3) -0.0847(5) 0.7982(2) 4.7(1) 0
N(1) 0.6873(3) 0.5140 0.4827(2) 4.1(1) 0
N(2) 0.4519(3) 0.1023(5) 0.7736(2) 4.1(1) 0
N(3) 0.3074(3) 0.0172(5) 0.8131(3) 4.8(1) 0
N(6) 0.6308(3) 0.2919(5) 0.7909(2) 3.7(1) 0
C(2) 0.7078(4) 0.5401(6) 0.5643(3) 4.1(1) 0
C(3) 0.6763(4) 0.4535(6) 0.6070(3) 3.6(1) 0
C(4) 0.6671(4) 0.4356(5) 0.6933(3) 4.0(1) 0
C(5) 0.6679(3) 0.3096(6) 0.7123(3) 3.7(1) 0
C(7) 0.6392(4) 0.1705(6) 0.8132(3) 4.4(2) 0
C(8) 0.5601(4) 0.1016(6) 0.7546(3) 4.0(1) 0
C(9) 0.5546(4) 0.1395(6) 0.6696(3) 3.8(1) 0
C(10) 0.5993(3) 0.2333(5) 0.6484(3) 3.3(1) 0
C(11) 0.5949(3) 0.2653(5) 0.5628(3) 3.3(1) 0
C(12) 0.5545(4) 0.2010(6) 0.4941(3) 4.1(1) 0
C(13) 0.5603(4) 0.2400(6) 0.4165(3) 4.5(2) 0
C(14) 0.6059(4) 0.3419(6) 0.4043(3) 4.1(1) 0
C(15) 0.6444(4) 0.4083(5) 0.4724(3) 3.6(1) 0
C(16) 0.6369(4) 0.3687(5) 0.5492(3) 3.4(1) 0
C(17) 0.7213(4) 0.5839(6) 0.4211(3) 4.6(2) 0
C(18) 0.8339(5) 0.5666(7) 0.4129(4) 5.5(2) 0
C(19) 0.8976(5) 0.4926(7) 0.4487(5) 7.1(2) 0
C(20) 0.6960(4) 0.3612(6) 0.8584(3) 5.4(2) 0
C(21) 0.4068(4) 0.0065(6) 0.7959(3) 3.9(1) 0
C(22) 0.2574(5) -0.0818(7) 0.8424(4) 6.4(2) 0
C(23) 0.1840(7) -0.1422(8) 0.7753(5) 9.1(3) 0
C(24) 0.2514(5) 0.1248(6) 0.8113(4) 5.6(2) 0
C(25) 0.2834(6) 0.1886(7) 0.8891(4) 7.7(3) 0
C(31) 0.8426(5) 0.1681(7) 0.5076(4) 5.7(2) 0
O(32) 0.8958(3) 0.2554(5) 0.5563(2) 5.5(1) 0
C(33) 0.9191(4) 0.2414(6) 0.6381(3) 4.5(2) 0
C(34) 0.9095(4) 0.1449(6) 0.6779(3) 4.3(2) 0
C(35) 0.9365(4) 0.1433(6) 0.7643(3) 4.4(2) 0
C(36) 0.9274(4) 0.0451(6) 0.8085(3) 5.1(2) 0
C(37) 0.9516(5) 0.0481(6) 0.8915(4) 5.3(2) 0
C(38) 0.9870(4) 0.1437(6) 0.9346(3) 5.0(2) 0
C(39) 0.9976(4) 0.2396(6) 0.8927(3) 4.7(2) 0
C(40) 0.9730(4) 0.2424(6) 0.8069(3) 4.1(1) 0
C(41) 0.9837(4) 0.3407(6) 0.7624(3) 4.6(2) 0
C(42) 0.9566(4) 0.3412(6) 0.6813(3) 4.7(2) 0
C(43) 1.0083(5) 0.1440(7) 1.0272(3) 5.8(2) 0
C(44) 1.1004(5) 0.0669(7) 1.0644(4) 7.3(2) 0
C(45) 0.9054(5) 0.1144(7) 1.0543(4) 5.6(2) 0
O(46) 0.8957(4) 0.0310(6) 1.0941(3) 9.1(2) 0
O(47) 0.8259(3) 0.1802(5) 1.0268(3) 6.6(1) 0
C(51) 0.2718(7) 0.2712(9) 0.1984(4) 9.3(3) 0
O(52) 0.1782(3) 0.2542(5) 0.2317(2) 6.7(1) 0
C(53) 0.1856(5) 0.2858(6) 0.3102(3) 4.9(2) 0
C(54) 0.2707(4) 0.3370(6) 0.3575(3) 4.4(1) 0
C(55) 0.2694(4) 0.3647(6) 0.4388(3) 3.9(1) 0
C(56) 0.3583(4) 0.4151(6) 0.4898(3) 4.5(2) 0
C(57) 0.3580(4) 0.4365(6) 0.5694(3) 4.3(2) 0
C(58) 0.2691(4) 0.4105(5) 0.6036(3) 3.7(1) 0
C(59) 0.1811(4) 0.3624(6) 0.5543(3) 4.4(2) 0
C(60) 0.1784(4) 0.3386(6) 0.4721(3) 4.3(1) 0
C(61) 0.0904(4) 0.2866(6) 0.4194(4) 5.1(2) 0
C(62) 0.0944(5) 0.2588(7) 0.3420(4) 5.4(2) 0
C(63) 0.2714(4) 0.4356(6) 0.6926(3) 4.3(1) 0
C(64) 0.2181(5) 0.5491(6) 0.7019(3) 6.0(2) 0
C(65) 0.3867(4) 0.4310(6) 0.7402(3) 4.0(1) 0
O(66) 0.4416(3) 0.5175(5) 0.7555(2) 5.6(1) 0
O(67) 0.4229(3) 0.3340(5) 0.7611(2) 4.5(1) 0
C(71) 0.6182(6) -0.0081(7) 0.0341(4) 6.3(2) 0
C(72) 0.6671(6) -0.0638(7) -0.0311(4) 7.1(2) 0
C(73) 0.5025(6) -0.0386(8) 0.0271(4) 8.3(3) 0
O(74) 0.6311(3) 0.1114(5) 0.0304(3) 6.2(1) 0
O(80) 0.5280(4) 0.1981(5) 0.1422(3) 7.2(2) 2
H(1) 0.7380(4) 0.6085(6) 0.5874(3) 4.1 0
H(2) 0.7269(4) 0.4712(5) 0.7276(3) 4.0 0
H(3) 0.6009(4) 0.4682(5) 0.7006(3) 4.0 0
H(4) 0.7401(3) 0.2862(6) 0.7153(3) 3.7 0
H(5) 0.7088(4) 0.1463(6) 0.8112(3) 4.6 0
H(6) 0.6238(4) 0.1623(6) 0.8652(3) 4.6 0
H(7) 0.5818(4) 0.0272(6) 0.7580(3) 3.8 0
H(8) 0.5178(4) 0.0934(6) 0.6268(3) 3.6 0
H(9) 0.5232(4) 0.1311(6) 0.5003(3) 3.9 0
H(10) 0.5325(4) 0.1939(6) 0.3716(3) 4.2 0
H(11) 0.6094(4) 0.3675(6) 0.3528(3) 4.2 0
H(12) 0.4137(3) 0.1711(5) 0.7721(2) 4.1 0
H(13) 0.6755(4) 0.5675(6) 0.3707(3) 4.4 0
H(14) 0.7155(4) 0.6605(6) 0.4357(3) 4.4 0
H(15) 0.8597(5) 0.6136(7) 0.3740(4) 5.8 0
H(16) 0.9691(5) 0.4890(7) 0.4381(5) 6.7 0
H(17) 0.8751(5) 0.4460(7) 0.4871(5) 6.7 0
H(18) 0.6884(4) 0.4393(6) 0.8446(3) 5.0 0
H(19) 0.6684(4) 0.3493(6) 0.9076(3) 5.0 0
H(20) 0.7694(4) 0.3393(6) 0.8676(3) 5.0 0
H(21) 0.1518(7) -0.2052(8) 0.7998(5) 8.9 0
H(22) 0.1258(7) -0.0902(8) 0.7558(5) 8.9 0
H(23) 0.2198(7) -0.1652(8) 0.7378(5) 8.9 0
H(24) 0.2435(6) 0.2599(7) 0.8826(4) 7.4 0
H(25) 0.2655(6) 0.1469(7) 0.9306(4) 7.4 0
H(26) 0.3585(6) 0.2059(7) 0.8976(4) 7.4 0
H(27) 0.3127(5) -0.1337(7) 0.8636(4) 6.5 0
H(28) 0.2187(5) -0.0587(7) 0.8816(4) 6.5 0
H(29) 0.2680(5) 0.1697(6) 0.7692(4) 5.7 0
H(30) 0.1750(5) 0.1107(6) 0.8012(4) 5.7 0
H(31) 0.8302(5) 0.1929(7) 0.4519(4) 5.8 0
H(32) 0.8872(5) 0.1059(7) 0.5169(4) 5.8 0
H(33) 0.7752(5) 0.1549(7) 0.5229(4) 5.8 0
H(34) 0.8862(4) 0.0789(6) 0.6485(3) 4.3 0
H(35) 1.0093(4) 0.4097(6) 0.7909(3) 4.4 0
H(36) 0.9652(4) 0.4085(6) 0.6527(3) 4.7 0
H(37) 0.9024(4) -0.0241(6) 0.7799(3) 4.8 0
H(38) 0.9453(5) -0.0184(6) 0.9186(4) 5.7 0
H(39) 1.0198(4) 0.3061(6) 0.9203(3) 4.6 0
H(40) 1.1055(5) 0.0707(7) 1.1219(4) 7.8 0
H(41) 1.0815(5) -0.0083(7) 1.0459(4) 7.8 0
H(42) 1.1625(5) 0.0927(7) 1.0489(4) 7.8 0
H(43) 1.0272(5) 0.2171(7) 1.0441(3) 5.8 0
H(44) 0.7564(3) 0.1649(5) 1.0388(3) 6.5 0
H(45) 0.2562(7) 0.2457(9) 0.1436(4) 8.6 0
H(46) 0.2872(7) 0.3497(9) 0.2016(4) 8.6 0
H(47) 0.3282(7) 0.2287(9) 0.2296(4) 8.6 0
H(48) 0.3304(4) 0.3558(6) 0.3349(3) 4.5 0
H(49) 0.0256(4) 0.2684(6) 0.4377(4) 4.9 0
H(50) 0.0336(5) 0.2221(7) 0.3085(4) 5.4 0
H(51) 0.4216(4) 0.4360(6) 0.4694(3) 4.3 0
H(52) 0.4187(4) 0.4702(6) 0.6018(3) 4.2 0
H(53) 0.1214(4) 0.3476(6) 0.5782(3) 4.5 0
H(54) 0.2195(5) 0.5633(6) 0.7591(3) 5.9 0
H(55) 0.2545(5) 0.6063(6) 0.6801(3) 5.9 0
H(56) 0.1435(5) 0.5453(6) 0.6751(3) 5.9 0
H(57) 0.2328(4) 0.3802(6) 0.7146(3) 4.5 0
H(58) 0.7398(6) -0.0401(7) -0.0228(4) 7.0 0
H(59) 0.6608(6) -0.1421(7) -0.0258(4) 7.0 0
H(60) 0.6268(6) -0.0371(7) -0.0818(4) 7.0 0
H(61) 0.4980(6) -0.1200(8) 0.0319(4) 9.1 0
H(62) 0.4800(6) -0.0060(8) 0.0739(4) 9.1 0
H(63) 0.4640(6) -0.0130(8) -0.0211(4) 9.1 0
H(64) 0.6562(6) -0.0368(7) 0.0839(4) 6.1 0
H(65) 0.6046(3) 0.1617(5) 0.0658(3) 6.3 0
H(66) 0.5571(3) 0.3156(5) 0.7831(2) 3.7 0

loop_
_atom_type_symbol
_atom_type_description
_atom_type_scat_dispersion_real
_atom_type_scat_dispersion_imag
C Carbon .017 .009
O Oxygen .047 .032
H Hydrogen .000 .000
N Nitrogen .029 .018

loop_
_geom_angle_atom_site_label_1
_geom_angle_atom_site_label_2
_geom_angle_atom_site_label_3
_geom_angle
_geom_angle_publ_flag
C(15) N(1) C(2) 108.9(4) yes
C(17) N(1) C(2) 123.8(4) yes
C(17) N(1) C(15) 126.8(4) yes
C(21) N(2) C(8) 121.3(5) yes
C(22) N(3) C(21) 118.7(6) yes
C(24) N(3) C(21) 123.1(6) yes
C(24) N(3) C(22) 117.9(4) yes
C(7) N(6) C(5) 109.8(4) yes
C(20) N(6) C(5) 111.4(4) yes
C(20) N(6) C(7) 109.7(4) yes
C(3) C(2) N(1) 109.9(5) yes
C(4) C(3) C(2) 135.2(6) yes
C(16) C(3) C(2) 105.9(4) yes
C(16) C(3) C(4) 118.6(5) yes
C(5) C(4) C(3) 110.1(5) yes
C(4) C(5) N(6) 109.3(4) yes
C(10) C(5) N(6) 107.4(4) yes
C(10) C(5) C(4) 116.9(4) yes
C(8) C(7) N(6) 111.0(5) yes
C(7) C(8) N(2) 112.4(4) yes
C(9) C(8) N(2) 110.2(4) yes
C(9) C(8) C(7) 111.3(5) yes
C(10) C(9) C(8) 125.0(5) yes
C(9) C(10) C(5) 121.1(5) yes
C(11) C(10) C(5) 115.7(5) yes
C(11) C(10) C(9) 122.9(5) yes
C(12) C(11) C(10) 127.0(5) yes
C(16) C(11) C(10) 117.0(5) yes
C(16) C(11) C(12) 116.0(5) yes
C(13) C(12) C(11) 120.9(6) yes
C(14) C(13) C(12) 122.3(6) yes
C(15) C(14) C(13) 117.5(5) yes
C(14) C(15) N(1) 133.5(5) yes
C(16) C(15) N(1) 106.9(5) yes
C(16) C(15) C(14) 119.5(5) yes
C(11) C(16) C(3) 127.8(5) yes
C(15) C(16) C(3) 108.4(5) yes
C(15) C(16) C(11) 123.8(5) yes
C(18) C(17) N(1) 114.7(5) yes
C(19) C(18) C(17) 126.2(6) yes
N(2) C(21) O(1) 121.1(5) yes
N(3) C(21) O(1) 122.6(6) yes
N(3) C(21) N(2) 116.3(6) yes
C(23) C(22) N(3) 112.0(6) yes
C(25) C(24) N(3) 112.4(6) yes
C(33) O(32) C(31) 118.7(6) yes
C(34) C(33) O(32) 125.9(6) yes
C(42) C(33) O(32) 113.4(6) yes
C(42) C(33) C(34) 120.7(6) no
C(35) C(34) C(33) 119.5(6) no
C(36) C(35) C(34) 121.7(6) no
C(40) C(35) C(34) 119.7(6) no
C(40) C(35) C(36) 118.7(6) no
C(37) C(36) C(35) 119.7(6) no
C(38) C(37) C(36) 122.9(6) no
C(39) C(38) C(37) 118.2(6) no
C(43) C(38) C(37) 120.9(6) no
C(43) C(38) C(39) 120.8(6) no
C(40) C(39) C(38) 121.7(6) no
C(39) C(40) C(35) 118.8(6) no
C(41) C(40) C(35) 118.6(5) no
C(41) C(40) C(39) 122.6(6) no
C(42) C(41) C(40) 121.0(6) no
C(41) C(42) C(33) 120.5(6) no
C(44) C(43) C(38) 112.4(5) yes
C(45) C(43) C(38) 109.0(5) yes
C(45) C(43) C(44) 112.0(6) yes
O(46) C(45) C(43) 123.2(7) yes
O(47) C(45) C(43) 114.3(6) yes
O(47) C(45) O(46) 122.3(6) yes
C(53) O(52) C(51) 116.5(6) yes
C(54) C(53) O(52) 126.0(5) yes
C(62) C(53) O(52) 114.1(6) yes
C(62) C(53) C(54) 119.9(5) no
C(55) C(54) C(53) 120.8(5) no
C(56) C(55) C(54) 121.8(5) no
C(60) C(55) C(54) 120.4(5) no
C(60) C(55) C(56) 117.8(5) no
C(57) C(56) C(55) 121.2(5) no
C(58) C(57) C(56) 121.8(5) no
C(59) C(58) C(57) 117.7(5) no
C(63) C(58) C(57) 120.4(5) no
C(63) C(58) C(59) 121.9(4) no
C(60) C(59) C(58) 122.2(5) no
C(59) C(60) C(55) 119.2(5) no
C(61) C(60) C(55) 116.6(5) no
C(61) C(60) C(59) 124.2(5) no
C(62) C(61) C(60) 121.9(5) no
C(61) C(62) C(53) 120.4(6) no
C(64) C(63) C(58) 110.6(5) yes
C(65) C(63) C(58) 109.6(4) yes
C(65) C(63) C(64) 112.0(5) yes
O(66) C(65) C(63) 121.3(6) yes
O(67) C(65) C(63) 115.8(5) yes
O(67) C(65) O(66) 122.9(5) yes
C(73) C(71) C(72) 112.1(7) no
O(74) C(71) C(72) 109.5(5) no
O(74) C(71) C(73) 110.9(6) no

loop_
_geom_bond_atom_site_label_1
_geom_bond_atom_site_label_2
_geom_bond_distance
_geom_bond_publ_flag
O(1) C(21) 1.234(9) yes
N(1) C(2) 1.383(7) yes
N(1) C(15) 1.367(6) yes
N(1) C(17) 1.465(7) yes
N(2) C(8) 1.472(6) yes
N(2) C(21) 1.363(8) yes
N(3) C(21) 1.356(6) yes
N(3) C(22) 1.470(9) yes
N(3) C(24) 1.461(9) yes
N(6) C(5) 1.510(6) yes
N(6) C(7) 1.490(9) yes
N(6) C(20) 1.509(8) yes
C(2) C(3) 1.362(8) yes
C(3) C(4) 1.501(7) yes
C(3) C(16) 1.422(8) yes
C(4) C(5) 1.532(9) yes
C(5) C(10) 1.537(8) yes
C(7) C(8) 1.501(9) yes
C(8) C(9) 1.491(7) yes
C(9) C(10) 1.333(8) yes
C(10) C(11) 1.484(7) yes
C(11) C(12) 1.397(8) yes
C(11) C(16) 1.378(8) yes
C(12) C(13) 1.404(7) yes
C(13) C(14) 1.376(9) yes
C(14) C(15) 1.397(8) yes
C(15) C(16) 1.400(7) yes
C(17) C(18) 1.477(8) yes
C(18) C(19) 1.260(10) yes
C(22) C(23) 1.490(10) yes
C(24) C(25) 1.500(10) yes
C(31) O(32) 1.408(9) yes
O(32) C(33) 1.363(7) yes
C(33) C(34) 1.350(10) no
C(33) C(42) 1.420(10) no
C(34) C(35) 1.429(8) no
C(35) C(36) 1.403(9) no
C(35) C(40) 1.409(9) no
C(36) C(37) 1.371(9) no
C(37) C(38) 1.380(10) no
C(38) C(39) 1.360(10) no
C(38) C(43) 1.531(8) no
C(39) C(40) 1.417(8) no
C(40) C(41) 1.411(9) no
C(41) C(42) 1.341(8) no
C(43) C(44) 1.520(10) yes
C(43) C(45) 1.510(8) yes
C(45) O(46) 1.220(10) yes
C(45) O(47) 1.287(9) yes
C(51) O(52) 1.429(9) yes
O(52) C(53) 1.362(7) yes
C(53) C(54) 1.349(9) no
C(53) C(62) 1.409(8) no
C(54) C(55) 1.415(7) no
C(55) C(56) 1.406(8) no
C(55) C(60) 1.418(7) no
C(56) C(57) 1.368(8) no
C(57) C(58) 1.403(7) no
C(58) C(59) 1.373(8) no
C(58) C(63) 1.526(7) no
C(59) C(60) 1.409(8) no
C(60) C(61) 1.420(9) no
C(61) C(62) 1.359(9) no
C(63) C(64) 1.530(10) yes
C(63) C(65) 1.519(8) yes
C(65) O(66) 1.240(8) yes
C(65) O(67) 1.265(9) yes
C(71) C(72) 1.519(9) no
C(71) C(73) 1.490(10) no
C(71) O(74) 1.430(10) no

loop_
_geom_torsion_atom_site_label_1
_geom_torsion_atom_site_label_2
_geom_torsion_atom_site_label_3
_geom_torsion_atom_site_label_4
_geom_torsion
_geom_torsion_publ_flag
C(2) C(3) C(4) C(5) -158.5(6) yes
C(3) C(4) C(5) N(6) -165.7(4) yes
C(34) C(33) O(32) C(31) 9.8(8) yes
C(37) C(38) C(43) C(44) 64.9(8) yes
C(37) C(38) C(43) C(45) -59.8(8) yes
C(54) C(53) O(52) C(51) 4.0(10) yes
C(57) C(58) C(63) C(65) -28.6(8) yes
C(57) C(58) C(63) C(64) 95.4(8) yes
